data_2019741
loop_
_publ_author_name
'Yu, Cai-Xia'
'Ma, Feng-Ji'
'Liu, Lei-Lei'
'Liu, Cong'

_publ_section_title
;
 A helical zinc(II) coordination polymer assembled from
 1,3-bis[(pyridin-3-yl)methoxy]benzene and benzene-1,4-dicarboxylic acid
;
_journal_coeditor_code YP3085
_journal_issue 12
_journal_name_full 'Acta Crystallographica Section C'
_journal_page_first 1178
_journal_page_last 1180
_journal_paper_doi 10.1107/S2053229614025546
_journal_volume 70
_journal_year 2014
_chemical_formula_iupac '[Zn (C8 H4 O4) (C18 H16 N2 O2) (H2 O)]'
_chemical_formula_moiety 'C26 H22 N2 O7 Zn'
_chemical_formula_sum 'C26 H22 N2 O7 Zn'
_chemical_formula_weight 539.82
_chemical_name_systematic
<i>catena</i>-Poly[[aqua[1,3-bis(pyridine-3-ylmethoxy)benzene-\k<i>N</i>]zinc(II)]-\m~2~-benzene-1,4-dicarboxylato-\k^2^<i>O</i>^1^:<i>O</i>^4^]
_space_group_crystal_system monoclinic
_space_group_IT_number 14
_space_group_name_Hall '-P 2ybc'
_space_group_name_H-M_alt 'P 1 21/c 1'
_symmetry_space_group_name_Hall '-P 2ybc'
_symmetry_space_group_name_H-M 'P 1 21/c 1'
_atom_sites_solution_hydrogens mixed
_atom_sites_solution_primary direct
_atom_sites_solution_secondary difmap
_audit_creation_method SHELXL2013
_cell_angle_alpha 90
_cell_angle_beta 93.54(3)
_cell_angle_gamma 90
_cell_formula_units_Z 4
_cell_length_a 6.0706(12)
_cell_length_b 17.914(4)
_cell_length_c 21.750(4)
_cell_measurement_reflns_used 5574
_cell_measurement_temperature 296(2)
_cell_measurement_theta_max 27.12
_cell_measurement_theta_min 2.19
_cell_volume 2360.8(8)
_computing_cell_refinement
;
SAINT (Bruker, 2003)
;
_computing_data_collection
;
APEX2 (Bruker, 2005)
;
_computing_data_reduction
;
SAINT (Bruker, 2003)
;
_computing_molecular_graphics
;
XP in SHELXTL (Sheldrick, 2008)
;
_computing_publication_material
;
SHELXTL (Sheldrick, 2008) and PLATON (Spek, 2009)
;
_computing_structure_refinement
;
SHELXL2013 (Sheldrick, 2008)
;
_computing_structure_solution
;
SHELXS2013 (Sheldrick, 2008)
;
_diffrn_ambient_temperature 296(2)
_diffrn_measured_fraction_theta_full 0.999
_diffrn_measured_fraction_theta_max 0.999
_diffrn_measurement_device_type 'Bruker APEXII CCD area-detector'
_diffrn_measurement_method '\f and \w'
_diffrn_radiation_type MoK\a
_diffrn_radiation_wavelength 0.71073
_diffrn_reflns_av_R_equivalents 0.0289
_diffrn_reflns_limit_h_max 7
_diffrn_reflns_limit_h_min -7
_diffrn_reflns_limit_k_max 21
_diffrn_reflns_limit_k_min -21
_diffrn_reflns_limit_l_max 26
_diffrn_reflns_limit_l_min -26
_diffrn_reflns_number 16703
_diffrn_reflns_theta_full 25.242
_diffrn_reflns_theta_max 25.249
_diffrn_reflns_theta_min 1.876
_exptl_absorpt_coefficient_mu 1.091
_exptl_absorpt_correction_T_max 0.761
_exptl_absorpt_correction_T_min 0.759
_exptl_absorpt_correction_type multi-scan
_exptl_absorpt_process_details
;
(SADABS; Bruker, 2003)
;
_exptl_crystal_colour colourless
_exptl_crystal_density_diffrn 1.519
_exptl_crystal_density_method 'not measured'
_exptl_crystal_description block
_exptl_crystal_F_000 1112
_exptl_crystal_size_max 0.250
_exptl_crystal_size_mid 0.250
_exptl_crystal_size_min 0.250
_refine_diff_density_max 0.219
_refine_diff_density_min -0.261
_refine_ls_extinction_method none
_refine_ls_goodness_of_fit_ref 1.030
_refine_ls_hydrogen_treatment constr
_refine_ls_matrix_type full
_refine_ls_number_parameters 325
_refine_ls_number_reflns 4279
_refine_ls_number_restraints 0
_refine_ls_restrained_S_all 1.030
_refine_ls_R_factor_all 0.0351
_refine_ls_R_factor_gt 0.0270
_refine_ls_shift/su_max 0.003
_refine_ls_shift/su_mean 0.000
_refine_ls_structure_factor_coef Fsqd
_refine_ls_weighting_details 'w = 1/[\s^2^(Fo^2^)+(0.0325P)^2^+0.7485P] where P=(Fo^2^+2Fc^2^)/3'
_refine_ls_weighting_scheme calc
_refine_ls_wR_factor_gt 0.0650
_refine_ls_wR_factor_ref 0.0691
_reflns_number_gt 3617
_reflns_number_total 4279
_reflns_threshold_expression I>2\s(I)
_cod_data_source_file yp3085sup1.cf
_cod_data_source_block I
_cod_original_cell_volume 2360.9(8)
_cod_database_code 2019741
_cod_database_fobs_code 2019741
_shelx_space_group_comment
;
The symmetry employed for this shelxl refinement is uniquely defined
by the following loop, which should always be used as a source of
symmetry information in preference to the above space-group names.
They are only intended as comments.
;
_shelx_estimated_absorpt_t_min 0.772
_shelx_estimated_absorpt_t_max 0.772
_shelxl_version_number 20.13

loop_
_space_group_symop_operation_xyz
'x, y, z'
'-x, y+1/2, -z+1/2'
'-x, -y, -z'
'x, -y-1/2, z-1/2'

loop_
_atom_site_type_symbol
_atom_site_label
_atom_site_fract_x
_atom_site_fract_y
_atom_site_fract_z
_atom_site_U_iso_or_equiv
_atom_site_adp_type
_atom_site_calc_flag
_atom_site_occupancy
Zn Zn1 0.05847(4) 0.92079(2) 0.31918(2) 0.03109(8) Uani d 1
C C1 -0.1698(3) 0.93378(11) 0.43514(10) 0.0383(5) Uani d 1
H H1 -0.2775 0.9577 0.4101 0.046 Uiso calc 1
C C2 -0.2010(4) 0.92626(12) 0.49689(10) 0.0426(5) Uani d 1
H H2 -0.3260 0.9459 0.5135 0.051 Uiso calc 1
C C3 -0.0443(4) 0.88922(12) 0.53366(10) 0.0416(5) Uani d 1
H H3 -0.0637 0.8830 0.5754 0.050 Uiso calc 1
C C4 0.1426(3) 0.86114(11) 0.50832(9) 0.0359(4) Uani d 1
C C5 0.1642(3) 0.87254(11) 0.44631(9) 0.0354(4) Uani d 1
H H5 0.2905 0.8551 0.4289 0.042 Uiso calc 1
C C6 0.3145(4) 0.82046(12) 0.54820(9) 0.0430(5) Uani d 1
H H6A 0.4008 0.8559 0.5734 0.052 Uiso calc 1
H H6B 0.2437 0.7862 0.5753 0.052 Uiso calc 1
C C7 0.6189(4) 0.73840(11) 0.53915(9) 0.0409(5) Uani d 1
C C8 0.6466(4) 0.72967(12) 0.60222(10) 0.0475(5) Uani d 1
H H8 0.5529 0.7535 0.6282 0.057 Uiso calc 1
C C9 0.8166(4) 0.68480(13) 0.62595(11) 0.0548(6) Uani d 1
H H9 0.8374 0.6788 0.6684 0.066 Uiso calc 1
C C10 0.9550(4) 0.64899(14) 0.58831(11) 0.0576(6) Uani d 1
H H10 1.0678 0.6187 0.6050 0.069 Uiso calc 1
C C11 0.9252(4) 0.65839(13) 0.52491(10) 0.0506(6) Uani d 1
C C12 0.7594(4) 0.70389(12) 0.50010(10) 0.0451(5) Uani d 1
H H12 0.7420 0.7113 0.4578 0.054 Uiso calc 1
C C13 1.0801(4) 0.63360(14) 0.42775(11) 0.0582(6) Uani d 1
H H13A 1.1290 0.6845 0.4220 0.070 Uiso calc 1
H H13B 0.9366 0.6274 0.4062 0.070 Uiso calc 1
C C14 1.2434(4) 0.57941(12) 0.40348(10) 0.0459(5) Uani d 1
C C15 1.2035(4) 0.54481(13) 0.34751(10) 0.0479(5) Uani d 1
H H15 1.0704 0.5548 0.3255 0.057 Uiso calc 1
C C16 1.5836(4) 0.51371(16) 0.41171(12) 0.0632(7) Uani d 1
H H16 1.7157 0.5014 0.4333 0.076 Uiso calc 1
C C17 1.5304(4) 0.48343(14) 0.35481(11) 0.0548(6) Uani d 1
H H17 1.6307 0.4512 0.3380 0.066 Uiso calc 1
C C18 1.4388(4) 0.56246(14) 0.43619(12) 0.0561(6) Uani d 1
H H18 1.4720 0.5840 0.4746 0.067 Uiso calc 1
C C19 0.2979(4) 0.80707(11) 0.29104(9) 0.0388(5) Uani d 1
C C20 0.3903(3) 0.73703(10) 0.26583(9) 0.0336(4) Uani d 1
C C21 0.6058(3) 0.71618(11) 0.28222(10) 0.0406(5) Uani d 1
H H21 0.6920 0.7454 0.3096 0.049 Uiso calc 1
C C22 0.6929(3) 0.65231(11) 0.25806(10) 0.0393(5) Uani d 1
H H22 0.8365 0.6381 0.2701 0.047 Uiso calc 1
C C23 0.5687(3) 0.60890(10) 0.21598(9) 0.0319(4) Uani d 1
C C24 0.3524(3) 0.62906(10) 0.20045(9) 0.0338(4) Uani d 1
H H24 0.2662 0.5996 0.1732 0.041 Uiso calc 1
C C25 0.2634(3) 0.69257(10) 0.22507(9) 0.0350(4) Uani d 1
H H25 0.1178 0.7056 0.2143 0.042 Uiso calc 1
C C26 0.6699(3) 0.54289(10) 0.18561(10) 0.0345(4) Uani d 1
N N1 0.0108(3) 0.90773(8) 0.40990(7) 0.0330(4) Uani d 1
N N2 1.3434(3) 0.49782(10) 0.32272(8) 0.0485(5) Uani d 1
O O1 0.4546(3) 0.78031(9) 0.50984(6) 0.0497(4) Uani d 1
O O2 1.0674(3) 0.61795(11) 0.49119(8) 0.0708(5) Uani d 1
O O3 0.0969(3) 0.82184(8) 0.27830(8) 0.0543(4) Uani d 1
O O4 0.4168(3) 0.84955(8) 0.32416(7) 0.0488(4) Uani d 1
O O5 0.6113(3) 0.52729(8) 0.13198(7) 0.0472(4) Uani d 1
O O6 0.8176(2) 0.50765(8) 0.21884(7) 0.0447(4) Uani d 1
O O1W -0.2544(2) 0.93862(8) 0.28920(7) 0.0443(4) Uani d 1
H H1WA -0.3516 0.9066 0.2976 0.053 Uiso d 1
H H1WB -0.2929 0.9557 0.2537 0.053 Uiso d 1

loop_
_atom_site_aniso_label
_atom_site_aniso_U_11
_atom_site_aniso_U_22
_atom_site_aniso_U_33
_atom_site_aniso_U_12
_atom_site_aniso_U_13
_atom_site_aniso_U_23
Zn1 0.03370(14) 0.02834(12) 0.03153(13) 0.00066(9) 0.00432(9) 0.00196(9)
C1 0.0347(11) 0.0388(11) 0.0415(12) 0.0031(9) 0.0043(9) 0.0015(9)
C2 0.0379(12) 0.0488(12) 0.0424(12) 0.0044(10) 0.0125(10) -0.0015(10)
C3 0.0485(13) 0.0462(12) 0.0310(11) -0.0024(10) 0.0087(10) 0.0016(9)
C4 0.0405(11) 0.0342(10) 0.0331(11) -0.0025(9) 0.0032(9) 0.0008(8)
C5 0.0346(11) 0.0375(11) 0.0345(11) 0.0023(9) 0.0061(9) 0.0011(8)
C6 0.0491(13) 0.0482(12) 0.0321(11) 0.0078(10) 0.0055(10) 0.0025(9)
C7 0.0502(13) 0.0362(11) 0.0355(11) 0.0050(10) -0.0034(10) -0.0003(9)
C8 0.0593(14) 0.0482(13) 0.0351(12) 0.0115(11) 0.0033(11) -0.0007(10)
C9 0.0709(16) 0.0570(14) 0.0358(12) 0.0134(13) -0.0039(12) 0.0038(11)
C10 0.0656(16) 0.0613(15) 0.0450(14) 0.0234(13) -0.0037(12) 0.0033(11)
C11 0.0590(15) 0.0493(13) 0.0433(13) 0.0135(11) 0.0006(11) -0.0047(10)
C12 0.0585(14) 0.0450(12) 0.0312(11) 0.0058(11) -0.0011(10) -0.0019(9)
C13 0.0712(17) 0.0566(14) 0.0470(14) 0.0173(13) 0.0067(12) -0.0033(11)
C14 0.0522(14) 0.0456(12) 0.0399(12) 0.0041(10) 0.0045(10) -0.0012(10)
C15 0.0482(13) 0.0549(13) 0.0396(12) 0.0072(11) -0.0054(10) 0.0016(11)
C16 0.0463(14) 0.090(2) 0.0519(15) 0.0137(14) -0.0070(12) -0.0079(14)
C17 0.0520(14) 0.0661(16) 0.0464(14) 0.0136(12) 0.0046(11) -0.0022(12)
C18 0.0521(14) 0.0688(16) 0.0466(14) -0.0002(12) -0.0038(12) -0.0126(12)
C19 0.0486(13) 0.0312(10) 0.0381(11) -0.0005(9) 0.0156(10) 0.0013(9)
C20 0.0373(11) 0.0297(10) 0.0345(11) -0.0005(8) 0.0077(9) 0.0001(8)
C21 0.0399(12) 0.0377(11) 0.0437(12) -0.0032(9) -0.0012(10) -0.0090(9)
C22 0.0313(11) 0.0378(11) 0.0484(12) 0.0031(9) 0.0001(9) -0.0035(9)
C23 0.0354(11) 0.0279(9) 0.0331(10) -0.0012(8) 0.0073(8) 0.0021(8)
C24 0.0372(11) 0.0316(10) 0.0326(10) -0.0043(8) 0.0019(9) -0.0013(8)
C25 0.0295(10) 0.0356(10) 0.0401(11) 0.0012(8) 0.0028(9) 0.0016(9)
C26 0.0330(11) 0.0293(10) 0.0427(12) -0.0041(8) 0.0127(9) -0.0006(9)
N1 0.0340(9) 0.0323(8) 0.0329(9) 0.0000(7) 0.0034(7) 0.0021(7)
N2 0.0539(12) 0.0545(11) 0.0370(10) 0.0086(9) 0.0011(9) -0.0030(8)
O1 0.0603(10) 0.0575(9) 0.0309(8) 0.0209(8) -0.0008(7) 0.0001(7)
O2 0.0859(13) 0.0836(13) 0.0438(10) 0.0432(11) 0.0097(9) 0.0014(9)
O3 0.0472(9) 0.0453(9) 0.0703(11) 0.0126(7) 0.0030(8) -0.0155(8)
O4 0.0565(10) 0.0384(8) 0.0531(9) -0.0094(7) 0.0165(8) -0.0120(7)
O5 0.0594(10) 0.0456(8) 0.0374(8) 0.0049(7) 0.0094(7) -0.0056(7)
O6 0.0418(8) 0.0389(8) 0.0527(9) 0.0107(7) -0.0014(7) -0.0099(7)
O1W 0.0334(8) 0.0524(9) 0.0469(9) -0.0017(6) 0.0007(7) 0.0162(7)

loop_
_atom_type_symbol
_atom_type_description
_atom_type_scat_dispersion_real
_atom_type_scat_dispersion_imag
_atom_type_scat_source
C C 0.0033 0.0016 'International Tables Vol C Tables 4.2.6.8 and 6.1.1.4'
H H 0.0000 0.0000 'International Tables Vol C Tables 4.2.6.8 and 6.1.1.4'
N N 0.0061 0.0033 'International Tables Vol C Tables 4.2.6.8 and 6.1.1.4'
O O 0.0106 0.0060 'International Tables Vol C Tables 4.2.6.8 and 6.1.1.4'
Zn Zn 0.2839 1.4301 'International Tables Vol C Tables 4.2.6.8 and 6.1.1.4'

loop_
_geom_angle_atom_site_label_1
_geom_angle_atom_site_label_2
_geom_angle_atom_site_label_3
_geom_angle_site_symmetry_1
_geom_angle_site_symmetry_3
_geom_angle
_geom_angle_publ_flag
O6 Zn1 O1W 2_655 . 96.83(6) yes
O6 Zn1 O3 2_655 . 117.57(7) yes
O1W Zn1 O3 . . 97.54(7) yes
O6 Zn1 N1 2_655 . 126.27(6) yes
O1W Zn1 N1 . . 98.42(7) yes
O3 Zn1 N1 . . 110.96(7) yes
O6 Zn1 C19 2_655 . 106.97(7) ?
O1W Zn1 C19 . . 125.71(7) ?
O3 Zn1 C19 . . 28.27(6) ?
N1 Zn1 C19 . . 104.76(6) ?
N1 C1 C2 . . 122.12(19) ?
N1 C1 H1 . . 118.9 ?
C2 C1 H1 . . 118.9 ?
C1 C2 C3 . . 118.9(2) ?
C1 C2 H2 . . 120.5 ?
C3 C2 H2 . . 120.5 ?
C2 C3 C4 . . 119.85(19) ?
C2 C3 H3 . . 120.1 ?
C4 C3 H3 . . 120.1 ?
C5 C4 C3 . . 117.69(19) ?
C5 C4 C6 . . 122.14(18) ?
C3 C4 C6 . . 120.16(18) ?
N1 C5 C4 . . 122.87(18) ?
N1 C5 H5 . . 118.6 ?
C4 C5 H5 . . 118.6 ?
O1 C6 C4 . . 108.98(16) ?
O1 C6 H6A . . 109.9 ?
C4 C6 H6A . . 109.9 ?
O1 C6 H6B . . 109.9 ?
C4 C6 H6B . . 109.9 ?
H6A C6 H6B . . 108.3 ?
O1 C7 C8 . . 124.31(19) ?
O1 C7 C12 . . 114.58(18) ?
C8 C7 C12 . . 121.1(2) ?
C7 C8 C9 . . 118.6(2) ?
C7 C8 H8 . . 120.7 ?
C9 C8 H8 . . 120.7 ?
C10 C9 C8 . . 121.4(2) ?
C10 C9 H9 . . 119.3 ?
C8 C9 H9 . . 119.3 ?
C9 C10 C11 . . 119.3(2) ?
C9 C10 H10 . . 120.3 ?
C11 C10 H10 . . 120.3 ?
O2 C11 C12 . . 124.8(2) ?
O2 C11 C10 . . 114.7(2) ?
C12 C11 C10 . . 120.5(2) ?
C11 C12 C7 . . 119.1(2) ?
C11 C12 H12 . . 120.5 ?
C7 C12 H12 . . 120.5 ?
O2 C13 C14 . . 106.90(19) ?
O2 C13 H13A . . 110.3 ?
C14 C13 H13A . . 110.3 ?
O2 C13 H13B . . 110.3 ?
C14 C13 H13B . . 110.3 ?
H13A C13 H13B . . 108.6 ?
C15 C14 C18 . . 117.2(2) ?
C15 C14 C13 . . 121.1(2) ?
C18 C14 C13 . . 121.7(2) ?
N2 C15 C14 . . 124.1(2) ?
N2 C15 H15 . . 117.9 ?
C14 C15 H15 . . 117.9 ?
C18 C16 C17 . . 118.8(2) ?
C18 C16 H16 . . 120.6 ?
C17 C16 H16 . . 120.6 ?
N2 C17 C16 . . 123.2(2) ?
N2 C17 H17 . . 118.4 ?
C16 C17 H17 . . 118.4 ?
C16 C18 C14 . . 119.5(2) ?
C16 C18 H18 . . 120.3 ?
C14 C18 H18 . . 120.3 ?
O4 C19 O3 . . 121.07(19) ?
O4 C19 C20 . . 120.53(19) ?
O3 C19 C20 . . 118.39(18) ?
O4 C19 Zn1 . . 72.40(11) ?
O3 C19 Zn1 . . 48.70(10) ?
C20 C19 Zn1 . . 166.99(15) ?
C21 C20 C25 . . 119.15(18) ?
C21 C20 C19 . . 120.15(18) ?
C25 C20 C19 . . 120.69(18) ?
C22 C21 C20 . . 120.27(18) ?
C22 C21 H21 . . 119.9 ?
C20 C21 H21 . . 119.9 ?
C21 C22 C23 . . 120.73(19) ?
C21 C22 H22 . . 119.6 ?
C23 C22 H22 . . 119.6 ?
C24 C23 C22 . . 118.92(18) ?
C24 C23 C26 . . 120.35(17) ?
C22 C23 C26 . . 120.67(17) ?
C25 C24 C23 . . 120.56(18) ?
C25 C24 H24 . . 119.7 ?
C23 C24 H24 . . 119.7 ?
C24 C25 C20 . . 120.32(18) ?
C24 C25 H25 . . 119.8 ?
C20 C25 H25 . . 119.8 ?
O5 C26 O6 . . 125.01(18) ?
O5 C26 C23 . . 119.53(18) ?
O6 C26 C23 . . 115.45(17) ?
C1 N1 C5 . . 118.51(17) ?
C1 N1 Zn1 . . 121.92(13) ?
C5 N1 Zn1 . . 119.57(13) ?
C17 N2 C15 . . 117.25(19) ?
C7 O1 C6 . . 116.57(15) ?
C11 O2 C13 . . 119.34(18) ?
C19 O3 Zn1 . . 103.03(13) ?
C26 O6 Zn1 . 2_645 115.57(13) ?
Zn1 O1W H1WA . . 118.8 ?
Zn1 O1W H1WB . . 123.9 ?
H1WA O1W H1WB . . 106.3 ?

loop_
_geom_bond_atom_site_label_1
_geom_bond_atom_site_label_2
_geom_bond_site_symmetry_2
_geom_bond_distance
_geom_bond_publ_flag
Zn1 O6 2_655 1.9360(14) yes
Zn1 O1W . 1.9954(14) yes
Zn1 O3 . 2.0032(15) yes
Zn1 N1 . 2.0256(17) yes
Zn1 C19 . 2.598(2) ?
C1 N1 . 1.340(3) ?
C1 C2 . 1.375(3) ?
C1 H1 . 0.9300 ?
C2 C3 . 1.375(3) ?
C2 H2 . 0.9300 ?
C3 C4 . 1.386(3) ?
C3 H3 . 0.9300 ?
C4 C5 . 1.378(3) ?
C4 C6 . 1.504(3) ?
C5 N1 . 1.342(2) ?
C5 H5 . 0.9300 ?
C6 O1 . 1.423(2) ?
C6 H6A . 0.9700 ?
C6 H6B . 0.9700 ?
C7 O1 . 1.373(2) ?
C7 C8 . 1.381(3) ?
C7 C12 . 1.386(3) ?
C8 C9 . 1.383(3) ?
C8 H8 . 0.9300 ?
C9 C10 . 1.368(3) ?
C9 H9 . 0.9300 ?
C10 C11 . 1.390(3) ?
C10 H10 . 0.9300 ?
C11 O2 . 1.374(3) ?
C11 C12 . 1.379(3) ?
C12 H12 . 0.9300 ?
C13 O2 . 1.415(3) ?
C13 C14 . 1.506(3) ?
C13 H13A . 0.9700 ?
C13 H13B . 0.9700 ?
C14 C15 . 1.374(3) ?
C14 C18 . 1.379(3) ?
C15 N2 . 1.333(3) ?
C15 H15 . 0.9300 ?
C16 C18 . 1.370(3) ?
C16 C17 . 1.372(3) ?
C16 H16 . 0.9300 ?
C17 N2 . 1.321(3) ?
C17 H17 . 0.9300 ?
C18 H18 . 0.9300 ?
C19 O4 . 1.247(2) ?
C19 O3 . 1.263(3) ?
C19 C20 . 1.492(3) ?
C20 C21 . 1.386(3) ?
C20 C25 . 1.389(3) ?
C21 C22 . 1.378(3) ?
C21 H21 . 0.9300 ?
C22 C23 . 1.388(3) ?
C22 H22 . 0.9300 ?
C23 C24 . 1.383(3) ?
C23 C26 . 1.504(3) ?
C24 C25 . 1.382(3) ?
C24 H24 . 0.9300 ?
C25 H25 . 0.9300 ?
C26 O5 . 1.230(2) ?
C26 O6 . 1.282(2) ?
O6 Zn1 2_645 1.9359(14) ?
O1W H1WA . 0.8500 ?
O1W H1WB . 0.8501 ?

loop_
_geom_hbond_atom_site_label_D
_geom_hbond_atom_site_label_H
_geom_hbond_atom_site_label_A
_geom_hbond_site_symmetry_A
_geom_hbond_distance_DH
_geom_hbond_distance_HA
_geom_hbond_distance_DA
_geom_hbond_angle_DHA
C5 H5 O1 . 0.93 2.38 2.729(2) 102.0
C5 H5 O4 . 0.93 2.45 3.176(3) 134.8
O1W H1WA O4 1_455 0.85 1.86 2.701(2) 170.2
O1W H1WB N2 2_655 0.85 1.83 2.679(2) 173.2
C1 H1 O5 2 0.93 2.50 3.412(3) 165.4

loop_
_geom_torsion_atom_site_label_1
_geom_torsion_atom_site_label_2
_geom_torsion_atom_site_label_3
_geom_torsion_atom_site_label_4
_geom_torsion_site_symmetry_4
_geom_torsion
N1 C1 C2 C3 . -1.6(3)
C1 C2 C3 C4 . 0.9(3)
C2 C3 C4 C5 . 0.6(3)
C2 C3 C4 C6 . -179.89(19)
C3 C4 C5 N1 . -1.6(3)
C6 C4 C5 N1 . 178.97(18)
C5 C4 C6 O1 . -16.3(3)
C3 C4 C6 O1 . 164.21(18)
O1 C7 C8 C9 . 178.8(2)
C12 C7 C8 C9 . -0.8(3)
C7 C8 C9 C10 . -0.4(4)
C8 C9 C10 C11 . 0.5(4)
C9 C10 C11 O2 . -177.7(2)
C9 C10 C11 C12 . 0.6(4)
O2 C11 C12 C7 . 176.3(2)
C10 C11 C12 C7 . -1.8(4)
O1 C7 C12 C11 . -177.8(2)
C8 C7 C12 C11 . 1.9(3)
O2 C13 C14 C15 . 137.8(2)
O2 C13 C14 C18 . -42.3(3)
C18 C14 C15 N2 . -1.7(4)
C13 C14 C15 N2 . 178.2(2)
C18 C16 C17 N2 . -1.4(4)
C17 C16 C18 C14 . 0.5(4)
C15 C14 C18 C16 . 0.9(4)
C13 C14 C18 C16 . -179.0(2)
O4 C19 C20 C21 . 4.1(3)
O3 C19 C20 C21 . -175.50(19)
Zn1 C19 C20 C21 . 177.6(5)
O4 C19 C20 C25 . -174.92(18)
O3 C19 C20 C25 . 5.5(3)
Zn1 C19 C20 C25 . -1.4(7)
C25 C20 C21 C22 . 0.3(3)
C19 C20 C21 C22 . -178.71(18)
C20 C21 C22 C23 . 1.5(3)
C21 C22 C23 C24 . -2.6(3)
C21 C22 C23 C26 . 174.80(19)
C22 C23 C24 C25 . 1.8(3)
C26 C23 C24 C25 . -175.56(17)
C23 C24 C25 C20 . 0.0(3)
C21 C20 C25 C24 . -1.0(3)
C19 C20 C25 C24 . 177.96(17)
C24 C23 C26 O5 . 32.1(3)
C22 C23 C26 O5 . -145.2(2)
C24 C23 C26 O6 . -149.15(18)
C22 C23 C26 O6 . 33.5(3)
C2 C1 N1 C5 . 0.7(3)
C2 C1 N1 Zn1 . -178.78(15)
C4 C5 N1 C1 . 0.9(3)
C4 C5 N1 Zn1 . -179.58(15)
C16 C17 N2 C15 . 0.7(4)
C14 C15 N2 C17 . 0.9(4)
C8 C7 O1 C6 . 4.0(3)
C12 C7 O1 C6 . -176.30(19)
C4 C6 O1 C7 . -178.57(17)
C12 C11 O2 C13 . 13.5(4)
C10 C11 O2 C13 . -168.2(2)
C14 C13 O2 C11 . -178.5(2)
O4 C19 O3 Zn1 . 2.5(2)
C20 C19 O3 Zn1 . -177.93(14)
O5 C26 O6 Zn1 2_645 -3.2(3)
C23 C26 O6 Zn1 2_645 178.12(12)
